data_2107427
loop_
_publ_author_name
'Nguyen, H.D.'
'Tahar, J.'

_publ_section_title
;
 Hydrogenoarsenate de Sodium Na H As2 O6: Un Nouveau Type d'Anion
 Bidimensionnel Infini (As2 O6)n(2n-)
;
_journal_name_full 'Acta Crystallographica B (24,1968-38,1982)'
_journal_page_first 3727
_journal_page_last 3729
_journal_volume 34
_journal_year 1978
_chemical_formula_sum 'As2 H Na O6'
_chemical_name_systematic 'Na H As2 O6'
_space_group_IT_number 14
_symmetry_space_group_name_Hall '-P 2bc'
_symmetry_space_group_name_H-M 'P 1 1 21/b'
_cell_angle_alpha 90
_cell_angle_beta 90
_cell_angle_gamma 93.29
_cell_formula_units_Z 4
_cell_length_a 5.829
_cell_length_b 8.989
_cell_length_c 9.154
_cell_volume 478.851
_citation_journal_id_ASTM ACBCAR
_cod_data_source_file Nguyen_ACBCAR_1978_1748.cif
_cod_data_source_block H1As2Na1O6
_cod_original_cell_volume 478.8506
_cod_original_sg_symbol_Hall '-P 2ybc (-x,z,y)'
_cod_original_formula_sum 'H1 As2 Na1 O6'
_cod_database_code 2107427

loop_
_symmetry_equiv_pos_as_xyz
x,y,z
-x,-y+1/2,z+1/2
-x,-y,-z
x,y-1/2,-z-1/2

loop_
_atom_site_label
_atom_site_type_symbol
_atom_site_fract_x
_atom_site_fract_y
_atom_site_fract_z
_atom_site_occupancy
_atom_site_U_iso_or_equiv
O2 O-2 0.396 0.653 0.149 1 0.0
Na1 Na+1 0.608 -0.001 0.199 1 0.0
O4 O-2 0.234 0.395 0.182 1 0.0
O3 O-2 0.017 0.113 0.209 1 0.0
O5 O-2 0.401 0.154 0.024 1 0.0
O1 O-2 0.841 0.476 0.079 1 0.0
O6 O-2 0.023 0.756 0.046 1 0.0
As1 As+5 0.1707 0.2273 0.0903 1 0.0
As2 As+5 0.1179 0.572 0.1091 1 0.0
